data_1533814
loop_
_publ_author_name
'Vashook, V.'
'Vasylechko, L.'
'Zosel, J.'
'Guth, U.'

_publ_section_title
;
 Synthesis, crystal structure and transport properties of La1-x Cax Cr0.5
 Ti0.5 O3-d
;
_journal_name_full 'Solid State Ionics'
_journal_page_first 279
_journal_page_last 292
_journal_volume 159
_journal_year 2003
_chemical_formula_sum 'Cr0.5 La O3 Ti0.5'
_chemical_name_systematic 'La (Cr0.5 Ti0.5 O3)'
_space_group_IT_number 167
_symmetry_space_group_name_Hall '-R 3 2"c'
_symmetry_space_group_name_H-M 'R -3 c :H'
_cell_angle_alpha 90
_cell_angle_beta 90
_cell_angle_gamma 120
_cell_formula_units_Z 6
_cell_length_a 5.5063
_cell_length_b 5.5063
_cell_length_c 13.3761
_cell_volume 351.221
_citation_journal_id_ASTM SSIOD3
_cod_data_source_file Vashook_SSIOD3_2003_900.cif
_cod_data_source_block Cr0.5La1O3Ti0.5
_cod_original_cell_volume 351.2205
_cod_original_formula_sum 'Cr0.5 La1 O3 Ti0.5'
_cod_database_code 1533814

loop_
_symmetry_equiv_pos_as_xyz
x,y,z
-y,x-y,z
-x+y,-x,z
y,x,-z+1/2
-x,-x+y,-z+1/2
x-y,-y,-z+1/2
-x,-y,-z
y,-x+y,-z
x-y,x,-z
-y,-x,z-1/2
x,x-y,z-1/2
-x+y,y,z-1/2
x+2/3,y+1/3,z+1/3
-y+2/3,x-y+1/3,z+1/3
-x+y+2/3,-x+1/3,z+1/3
y+2/3,x+1/3,-z+5/6
-x+2/3,-x+y+1/3,-z+5/6
x-y+2/3,-y+1/3,-z+5/6
-x+2/3,-y+1/3,-z+1/3
y+2/3,-x+y+1/3,-z+1/3
x-y+2/3,x+1/3,-z+1/3
-y+2/3,-x+1/3,z-1/6
x+2/3,x-y+1/3,z-1/6
-x+y+2/3,y+1/3,z-1/6
x+1/3,y+2/3,z+2/3
-y+1/3,x-y+2/3,z+2/3
-x+y+1/3,-x+2/3,z+2/3
y+1/3,x+2/3,-z+7/6
-x+1/3,-x+y+2/3,-z+7/6
x-y+1/3,-y+2/3,-z+7/6
-x+1/3,-y+2/3,-z+2/3
y+1/3,-x+y+2/3,-z+2/3
x-y+1/3,x+2/3,-z+2/3
-y+1/3,-x+2/3,z+1/6
x+1/3,x-y+2/3,z+1/6
-x+y+1/3,y+2/3,z+1/6

loop_
_atom_site_label
_atom_site_type_symbol
_atom_site_fract_x
_atom_site_fract_y
_atom_site_fract_z
_atom_site_occupancy
_atom_site_U_iso_or_equiv
Cr1 Cr+3 0 0 0 0.5 0.0
La1 La+3 0 0 0.25 1 0.0
Ti1 Ti+3 0 0 0 0.5 0.0
O1 O-2 0.452 0 0.25 1 0.0
